data_7000108
loop_
_publ_author_name
'Ainscough, Eric W.'
'Brodie, Andrew M.'
'Depree, Craig V.'
'Moubaraki, Boujemaa'
'Murray, Keith S.'
'Otter, Carl A.'

_publ_section_title
;
 Copper(II) chloride complexes with multimodal ligands based on the
 cyclotriphosphazene platform.
;
_journal_issue 20
_journal_name_full 'Dalton transactions (Cambridge, England : 2003)'
_journal_page_first 3337
_journal_page_last 3343
_journal_paper_doi 10.1039/b508620e
_journal_year 2005
_chemical_formula_sum 'C32 H28 Cl5 Cu F6 N9 O6 P4'
_chemical_formula_weight 1113.30
_chemical_name_systematic
;
?
;
_space_group_IT_number 33
_symmetry_cell_setting orthorhombic
_symmetry_space_group_name_Hall 'P 2c -2n'
_symmetry_space_group_name_H-M 'P n a 21'
_atom_sites_solution_hydrogens geom
_atom_sites_solution_primary direct
_atom_sites_solution_secondary difmap
_audit_creation_method SHELXL-97
_cell_angle_alpha 90.00
_cell_angle_beta 90.00
_cell_angle_gamma 90.00
_cell_formula_units_Z 4
_cell_length_a 27.4168(10)
_cell_length_b 14.5940(5)
_cell_length_c 10.9247(4)
_cell_measurement_reflns_used 8774
_cell_measurement_temperature 203(2)
_cell_measurement_theta_max 27.53
_cell_measurement_theta_min 1.58
_cell_volume 4371.2(3)
_computing_cell_refinement 'Bruker XSCANS'
_computing_data_collection 'Bruker XSCANS'
_computing_data_reduction 'Bruker SHELXTL'
_computing_molecular_graphics 'Bruker SHELXTL'
_computing_publication_material 'Bruker SHELXTL'
_computing_structure_refinement 'SHELXL-97 (Sheldrick, 1997)'
_computing_structure_solution 'SHELXS-97 (Sheldrick, 1990)'
_diffrn_ambient_temperature 203(2)
_diffrn_measured_fraction_theta_full 0.986
_diffrn_measured_fraction_theta_max 0.986
_diffrn_measurement_device_type 'CCD area detector'
_diffrn_measurement_method 'phi and omega scans'
_diffrn_radiation_monochromator graphite
_diffrn_radiation_source 'fine-focus sealed tube'
_diffrn_radiation_type MoK\a
_diffrn_radiation_wavelength 0.71073
_diffrn_reflns_av_R_equivalents 0.0000
_diffrn_reflns_av_sigmaI/netI 0.0448
_diffrn_reflns_limit_h_max 35
_diffrn_reflns_limit_h_min 0
_diffrn_reflns_limit_k_max 18
_diffrn_reflns_limit_k_min 0
_diffrn_reflns_limit_l_max 14
_diffrn_reflns_limit_l_min -10
_diffrn_reflns_number 8774
_diffrn_reflns_theta_full 27.53
_diffrn_reflns_theta_max 27.53
_diffrn_reflns_theta_min 1.58
_exptl_absorpt_coefficient_mu 1.032
_exptl_absorpt_correction_T_max 0.8360
_exptl_absorpt_correction_T_min 0.6653
_exptl_absorpt_correction_type multi-scan
_exptl_absorpt_process_details 'blessing, acta cryst. 1995, A51, 33-38'
_exptl_crystal_colour blue
_exptl_crystal_density_diffrn 1.692
_exptl_crystal_density_method 'not measured'
_exptl_crystal_description prism
_exptl_crystal_F_000 2236
_exptl_crystal_size_max 0.43
_exptl_crystal_size_mid 0.20
_exptl_crystal_size_min 0.18
_refine_diff_density_max 0.409
_refine_diff_density_min -0.464
_refine_diff_density_rms 0.072
_refine_ls_abs_structure_details 'Flack H D (1983), Acta Cryst. A39, 876-881'
_refine_ls_abs_structure_Flack -0.001(11)
_refine_ls_extinction_method none
_refine_ls_goodness_of_fit_ref 1.087
_refine_ls_hydrogen_treatment constr
_refine_ls_matrix_type full
_refine_ls_number_parameters 568
_refine_ls_number_reflns 8774
_refine_ls_number_restraints 1
_refine_ls_restrained_S_all 1.086
_refine_ls_R_factor_all 0.0550
_refine_ls_R_factor_gt 0.0393
_refine_ls_shift/su_max 0.000
_refine_ls_shift/su_mean 0.000
_refine_ls_structure_factor_coef Fsqd
_refine_ls_weighting_details 'calc w=1/[\s^2^(Fo^2^)+(0.0245P)^2^+3.3934P] where P=(Fo^2^+2Fc^2^)/3'
_refine_ls_weighting_scheme calc
_refine_ls_wR_factor_gt 0.0774
_refine_ls_wR_factor_ref 0.0859
_reflns_number_gt 7400
_reflns_number_total 8774
_reflns_threshold_expression >2sigma(I)
_cod_data_source_file b508620e.txt
_cod_data_source_block cd9
_cod_depositor_comments
;
The following automatic conversions were performed:
'_symmetry_cell_setting' value 'Orthorhombic' changed to 'orthorhombic'
according to '/home/saulius/struct/CIF-dictionaries/cif_core.dic'
dictionary named 'cif_core.dic' version 2.4.1 from 2010-06-29.

Automatic conversion script
Id: cif_fix_enum 1527 2010-12-29 10:47:43Z saulius 
;
_cod_original_sg_symbol_H-M Pna2(1)
_cod_database_code 7000108

loop_
_symmetry_equiv_pos_as_xyz
'x, y, z'
'-x, -y, z+1/2'
'x+1/2, -y+1/2, z'
'-x+1/2, y+1/2, z+1/2'

loop_
_atom_site_label
_atom_site_type_symbol
_atom_site_fract_x
_atom_site_fract_y
_atom_site_fract_z
_atom_site_U_iso_or_equiv
_atom_site_adp_type
_atom_site_occupancy
_atom_site_symmetry_multiplicity
_atom_site_calc_flag
_atom_site_refinement_flags
_atom_site_disorder_assembly
_atom_site_disorder_group
Cu1 Cu 0.193133(15) 0.12194(3) 0.79059(4) 0.02777(10) Uani 1 1 d . . .
Cl1 Cl 0.21686(3) -0.02321(6) 0.81190(10) 0.0360(2) Uani 1 1 d . . .
P1 P 0.14774(3) 0.30279(6) 0.88585(9) 0.0269(2) Uani 1 1 d . . .
P2 P 0.18049(4) 0.30053(6) 0.64218(9) 0.0278(2) Uani 1 1 d . . .
P3 P 0.14259(4) 0.45730(6) 0.74246(10) 0.0319(2) Uani 1 1 d . . .
N1 N 0.17176(10) 0.25165(17) 0.7716(3) 0.0256(6) Uani 1 1 d . . .
N2 N 0.15860(12) 0.3990(2) 0.6273(3) 0.0314(7) Uani 1 1 d . . .
N3 N 0.13380(11) 0.4049(2) 0.8681(3) 0.0345(7) Uani 1 1 d . . .
O1 O 0.09980(9) 0.25408(17) 0.9328(2) 0.0314(6) Uani 1 1 d . . .
O2 O 0.18251(10) 0.28498(17) 0.9992(2) 0.0324(6) Uani 1 1 d . . .
O3 O 0.16042(10) 0.23209(16) 0.5415(2) 0.0321(6) Uani 1 1 d . . .
O4 O 0.23572(9) 0.30691(17) 0.6037(2) 0.0332(6) Uani 1 1 d . . .
O5 O 0.09767(10) 0.51978(17) 0.7090(3) 0.0380(7) Uani 1 1 d . . .
O6 O 0.17873(9) 0.54109(16) 0.7634(2) 0.0360(7) Uani 1 1 d . . .
N16 N 0.12651(12) 0.1038(2) 0.9425(3) 0.0333(7) Uani 1 1 d . . .
N26 N 0.23879(11) 0.1752(2) 0.9326(3) 0.0311(7) Uani 1 1 d . . .
N36 N 0.14336(11) 0.0959(2) 0.6457(3) 0.0280(7) Uani 1 1 d . . .
N46 N 0.25783(12) 0.1567(2) 0.6406(3) 0.0344(7) Uani 1 1 d . . .
N56 N 0.04700(13) 0.4007(2) 0.6521(4) 0.0475(9) Uani 1 1 d . . .
N66 N 0.24244(11) 0.4423(2) 0.8067(4) 0.0388(7) Uani 1 1 d . . .
C11 C 0.09778(13) 0.1674(2) 0.9869(3) 0.0278(8) Uani 1 1 d . . .
C12 C 0.06447(14) 0.1569(3) 1.0794(4) 0.0363(9) Uani 1 1 d . . .
H12 H 0.0459 0.2065 1.1086 0.044 Uiso 1 1 calc R . .
C13 C 0.05950(16) 0.0702(3) 1.1274(4) 0.0416(10) Uani 1 1 d . . .
H13 H 0.0372 0.0591 1.1911 0.050 Uiso 1 1 calc R . .
C14 C 0.08740(15) 0.0000(3) 1.0814(4) 0.0392(10) Uani 1 1 d . . .
H14 H 0.0839 -0.0600 1.1115 0.047 Uiso 1 1 calc R . .
C15 C 0.12055(15) 0.0191(3) 0.9906(4) 0.0369(9) Uani 1 1 d . . .
H15 H 0.1400 -0.0290 0.9605 0.044 Uiso 1 1 calc R . .
C21 C 0.22947(14) 0.2499(2) 0.9990(3) 0.0305(8) Uani 1 1 d . . .
C22 C 0.26296(16) 0.2936(3) 1.0740(4) 0.0389(9) Uani 1 1 d . . .
H22 H 0.2546 0.3472 1.1167 0.047 Uiso 1 1 calc R . .
C23 C 0.30885(17) 0.2562(3) 1.0843(4) 0.0471(12) Uani 1 1 d . . .
H23 H 0.3324 0.2833 1.1354 0.057 Uiso 1 1 calc R . .
C24 C 0.31974(15) 0.1781(3) 1.0180(4) 0.0473(11) Uani 1 1 d . . .
H24 H 0.3509 0.1515 1.0230 0.057 Uiso 1 1 calc R . .
C25 C 0.28460(15) 0.1399(3) 0.9451(4) 0.0389(9) Uani 1 1 d . . .
H25 H 0.2924 0.0865 0.9013 0.047 Uiso 1 1 calc R . .
C31 C 0.13013(14) 0.1575(2) 0.5619(3) 0.0288(8) Uani 1 1 d . . .
C32 C 0.09004(15) 0.1500(3) 0.4874(4) 0.0378(9) Uani 1 1 d . . .
H32 H 0.0819 0.1966 0.4317 0.045 Uiso 1 1 calc R . .
C33 C 0.06205(16) 0.0716(3) 0.4970(4) 0.0426(10) Uani 1 1 d . . .
H33 H 0.0344 0.0637 0.4474 0.051 Uiso 1 1 calc R . .
C34 C 0.07515(16) 0.0057(3) 0.5798(4) 0.0408(10) Uani 1 1 d . . .
H34 H 0.0570 -0.0487 0.5865 0.049 Uiso 1 1 calc R . .
C35 C 0.11528(15) 0.0203(3) 0.6530(4) 0.0359(9) Uani 1 1 d . . .
H35 H 0.1235 -0.0248 0.7110 0.043 Uiso 1 1 calc R . .
C41 C 0.26745(13) 0.2342(3) 0.5847(3) 0.0307(8) Uani 1 1 d . . .
C42 C 0.30693(16) 0.2518(3) 0.5106(4) 0.0436(11) Uani 1 1 d . . .
H42 H 0.3114 0.3093 0.4735 0.052 Uiso 1 1 calc R . .
C43 C 0.33955(16) 0.1812(3) 0.4936(5) 0.0544(13) Uani 1 1 d . . .
H43 H 0.3672 0.1894 0.4439 0.065 Uiso 1 1 calc R . .
C44 C 0.33108(15) 0.0978(3) 0.5506(4) 0.0436(10) Uani 1 1 d . . .
H44 H 0.3531 0.0489 0.5412 0.052 Uiso 1 1 calc R . .
C45 C 0.29051(14) 0.0880(3) 0.6199(4) 0.0366(9) Uani 1 1 d . . .
H45 H 0.2845 0.0305 0.6558 0.044 Uiso 1 1 calc R . .
C51 C 0.05483(14) 0.4891(3) 0.6556(4) 0.0366(9) Uani 1 1 d . . .
C52 C 0.02447(16) 0.5561(3) 0.6088(4) 0.0461(11) Uani 1 1 d . . .
H52 H 0.0319 0.6187 0.6164 0.055 Uiso 1 1 calc R . .
C53 C -0.01720(19) 0.5266(4) 0.5503(5) 0.0716(17) Uani 1 1 d . . .
H53 H -0.0394 0.5690 0.5174 0.086 Uiso 1 1 calc R . .
C54 C -0.02578(18) 0.4329(5) 0.5409(6) 0.078(2) Uani 1 1 d . . .
H54 H -0.0532 0.4108 0.4986 0.094 Uiso 1 1 calc R . .
C55 C 0.00620(19) 0.3742(4) 0.5937(5) 0.0654(16) Uani 1 1 d . . .
H55 H -0.0006 0.3111 0.5894 0.078 Uiso 1 1 calc R . .
C61 C 0.22813(13) 0.5268(2) 0.7863(4) 0.0359(8) Uani 1 1 d . . .
C62 C 0.25803(15) 0.6033(3) 0.7835(4) 0.0445(10) Uani 1 1 d . . .
H62 H 0.2454 0.6624 0.7701 0.053 Uiso 1 1 calc R . .
C63 C 0.30706(15) 0.5887(3) 0.8013(5) 0.0531(11) Uani 1 1 d . . .
H63 H 0.3290 0.6382 0.8000 0.064 Uiso 1 1 calc R . .
C64 C 0.32383(15) 0.5002(3) 0.8210(4) 0.0510(11) Uani 1 1 d . . .
H64 H 0.3573 0.4886 0.8322 0.061 Uiso 1 1 calc R . .
C65 C 0.29075(15) 0.4303(3) 0.8239(4) 0.0465(11) Uani 1 1 d . . .
H65 H 0.3022 0.3706 0.8387 0.056 Uiso 1 1 calc R . .
P4 P 0.05020(3) 0.79531(6) 0.81338(10) 0.0311(2) Uani 1 1 d . . .
F11 F 0.04847(9) 0.79299(17) 0.6658(2) 0.0465(6) Uani 1 1 d . . .
F12 F -0.00602(8) 0.76598(16) 0.8171(3) 0.0507(6) Uani 1 1 d . . .
F13 F 0.05169(10) 0.79766(16) 0.9586(2) 0.0453(6) Uani 1 1 d . . .
F14 F 0.06574(8) 0.69040(13) 0.8145(2) 0.0436(6) Uani 1 1 d . . .
F15 F 0.10613(7) 0.82537(14) 0.8082(3) 0.0457(6) Uani 1 1 d . . .
F16 F 0.03462(8) 0.90097(13) 0.8111(2) 0.0437(5) Uani 1 1 d . . .
C100 C 0.40668(19) 0.9081(3) 0.8496(4) 0.0562(13) Uani 1 1 d . . .
H10A H 0.3959 0.8912 0.9321 0.067 Uiso 1 1 calc R . .
H10B H 0.4407 0.8887 0.8404 0.067 Uiso 1 1 calc R . .
C200 C 0.0331(3) 0.7756(4) 0.3535(6) 0.093(2) Uani 1 1 d . . .
H20A H 0.0347 0.7818 0.4427 0.112 Uiso 1 1 calc R . .
H20B H 0.0158 0.7186 0.3347 0.112 Uiso 1 1 calc R . .
Cl10 Cl 0.37043(6) 0.85148(10) 0.74062(14) 0.0798(4) Uani 1 1 d . . .
Cl11 Cl 0.40267(6) 1.02737(9) 0.83147(13) 0.0722(4) Uani 1 1 d . . .
Cl20 Cl 0.09200(7) 0.76981(12) 0.2943(3) 0.1246(8) Uani 1 1 d . . .
Cl21 Cl 0.00062(6) 0.86819(11) 0.2927(2) 0.0943(5) Uani 1 1 d . . .

loop_
_atom_site_aniso_label
_atom_site_aniso_U_11
_atom_site_aniso_U_22
_atom_site_aniso_U_33
_atom_site_aniso_U_23
_atom_site_aniso_U_13
_atom_site_aniso_U_12
Cu1 0.0307(2) 0.02279(18) 0.0298(2) 0.0007(2) 0.0008(2) 0.00268(17)
Cl1 0.0383(5) 0.0258(4) 0.0440(6) 0.0056(4) 0.0086(5) 0.0065(3)
P1 0.0272(5) 0.0248(4) 0.0288(5) -0.0019(4) 0.0016(4) 0.0003(4)
P2 0.0334(5) 0.0227(4) 0.0274(5) 0.0013(4) 0.0013(4) 0.0001(4)
P3 0.0343(5) 0.0213(4) 0.0400(5) -0.0016(4) -0.0044(4) 0.0020(4)
N1 0.0272(14) 0.0220(13) 0.0277(17) -0.0007(12) -0.0004(12) 0.0025(11)
N2 0.0387(18) 0.0249(15) 0.0305(18) 0.0022(13) -0.0015(14) 0.0029(13)
N3 0.0363(18) 0.0270(16) 0.040(2) -0.0066(14) 0.0041(15) 0.0039(14)
O1 0.0264(13) 0.0281(13) 0.0398(15) 0.0004(11) 0.0064(11) 0.0012(10)
O2 0.0342(14) 0.0357(14) 0.0273(14) -0.0067(12) -0.0013(11) 0.0043(11)
O3 0.0444(15) 0.0270(13) 0.0250(14) 0.0011(10) -0.0003(11) -0.0053(11)
O4 0.0321(14) 0.0250(13) 0.0424(16) 0.0028(11) 0.0106(12) -0.0008(11)
O5 0.0367(14) 0.0240(13) 0.0532(18) -0.0062(12) -0.0122(12) 0.0049(12)
O6 0.0364(14) 0.0235(12) 0.0482(19) 0.0016(11) -0.0077(12) -0.0017(10)
N16 0.0370(18) 0.0294(17) 0.0334(18) -0.0022(14) 0.0062(14) -0.0008(14)
N26 0.0286(16) 0.0356(17) 0.0290(17) 0.0026(14) 0.0021(13) 0.0001(14)
N36 0.0348(17) 0.0253(15) 0.0239(16) -0.0009(12) 0.0026(14) -0.0024(13)
N46 0.0363(18) 0.0296(16) 0.0371(19) 0.0011(15) 0.0064(15) 0.0020(14)
N56 0.048(2) 0.0375(19) 0.057(2) -0.0118(17) 0.0058(19) -0.0105(17)
N66 0.0357(17) 0.0333(15) 0.047(2) 0.0020(17) -0.0045(17) -0.0004(13)
C11 0.0242(18) 0.0297(19) 0.029(2) 0.0003(15) 0.0011(15) -0.0028(15)
C12 0.029(2) 0.042(2) 0.037(2) -0.0028(19) 0.0093(17) -0.0022(17)
C13 0.039(2) 0.054(3) 0.032(2) 0.003(2) 0.0113(18) -0.007(2)
C14 0.042(2) 0.035(2) 0.040(2) 0.0063(18) 0.0057(19) -0.0114(19)
C15 0.047(2) 0.0268(19) 0.037(2) 0.0014(17) 0.0081(19) 0.0018(17)
C21 0.034(2) 0.0320(19) 0.0259(19) 0.0056(16) 0.0004(16) 0.0002(16)
C22 0.046(2) 0.037(2) 0.033(2) 0.0022(17) -0.0053(18) -0.0063(19)
C23 0.041(3) 0.055(3) 0.046(3) 0.007(2) -0.010(2) -0.012(2)
C24 0.028(2) 0.066(3) 0.048(3) 0.012(2) -0.003(2) 0.002(2)
C25 0.035(2) 0.044(2) 0.037(2) 0.0043(18) -0.0034(18) 0.0072(19)
C31 0.036(2) 0.0251(18) 0.026(2) -0.0024(15) 0.0015(16) -0.0007(15)
C32 0.044(2) 0.033(2) 0.036(2) 0.0014(17) -0.0009(19) 0.0029(18)
C33 0.038(2) 0.048(3) 0.042(3) 0.003(2) -0.0034(19) -0.005(2)
C34 0.046(2) 0.039(2) 0.038(2) 0.0007(18) 0.002(2) -0.0107(19)
C35 0.044(2) 0.030(2) 0.033(2) 0.0026(17) 0.0012(18) -0.0027(17)
C41 0.0280(19) 0.0298(19) 0.035(2) -0.0019(16) 0.0016(16) -0.0026(16)
C42 0.039(3) 0.041(3) 0.051(3) 0.006(2) 0.014(2) -0.0074(19)
C43 0.038(2) 0.053(3) 0.072(4) 0.006(2) 0.026(2) 0.001(2)
C44 0.037(2) 0.046(2) 0.048(3) 0.001(2) 0.011(2) 0.0056(19)
C45 0.037(2) 0.033(2) 0.040(2) 0.0022(18) 0.0062(18) 0.0018(18)
C51 0.031(2) 0.040(2) 0.038(2) -0.0131(18) -0.0003(17) -0.0009(17)
C52 0.044(3) 0.048(3) 0.046(3) -0.010(2) -0.006(2) 0.012(2)
C53 0.049(3) 0.098(4) 0.067(4) -0.030(3) -0.023(3) 0.023(3)
C54 0.032(3) 0.112(5) 0.091(5) -0.059(4) 0.001(3) -0.007(3)
C55 0.048(3) 0.069(3) 0.080(4) -0.036(3) 0.015(3) -0.026(3)
C61 0.0374(19) 0.0371(19) 0.033(2) 0.0035(18) -0.0090(18) -0.0044(16)
C62 0.049(2) 0.039(2) 0.046(3) 0.011(2) -0.012(2) -0.0082(18)
C63 0.047(2) 0.059(3) 0.053(3) 0.007(3) -0.013(3) -0.022(2)
C64 0.037(2) 0.066(3) 0.050(3) 0.007(2) -0.006(2) -0.004(2)
C65 0.042(2) 0.048(2) 0.049(3) 0.006(2) 0.000(2) 0.0064(19)
P4 0.0299(4) 0.0292(4) 0.0344(6) 0.0045(4) -0.0022(4) 0.0013(4)
F11 0.0605(17) 0.0480(14) 0.0309(13) 0.0032(11) -0.0033(11) 0.0021(12)
F12 0.0323(11) 0.0596(14) 0.0602(17) 0.0071(14) -0.0037(13) -0.0062(10)
F13 0.0651(17) 0.0413(14) 0.0297(13) 0.0036(10) -0.0014(12) -0.0058(13)
F14 0.0522(13) 0.0301(10) 0.0485(15) -0.0015(11) -0.0129(13) 0.0045(9)
F15 0.0308(11) 0.0435(12) 0.0628(16) 0.0024(13) -0.0017(12) -0.0033(9)
F16 0.0498(13) 0.0326(11) 0.0485(15) 0.0047(12) 0.0041(13) 0.0108(9)
C100 0.075(3) 0.055(3) 0.038(3) -0.001(2) -0.010(2) 0.006(3)
C200 0.138(6) 0.073(4) 0.067(4) 0.018(3) 0.012(4) -0.009(4)
Cl10 0.1060(12) 0.0698(9) 0.0635(9) -0.0127(7) -0.0211(9) -0.0096(8)
Cl11 0.0944(10) 0.0578(7) 0.0644(9) -0.0020(6) -0.0060(8) -0.0035(7)
Cl20 0.0959(12) 0.0897(11) 0.188(2) 0.0434(16) -0.0321(16) 0.0122(10)
Cl21 0.0929(11) 0.0849(9) 0.1050(12) 0.0368(10) 0.0372(11) 0.0109(8)

loop_
_atom_type_symbol
_atom_type_description
_atom_type_scat_dispersion_real
_atom_type_scat_dispersion_imag
_atom_type_scat_source
C C 0.0033 0.0016 'International Tables Vol C Tables 4.2.6.8 and 6.1.1.4'
H H 0.0000 0.0000 'International Tables Vol C Tables 4.2.6.8 and 6.1.1.4'
N N 0.0061 0.0033 'International Tables Vol C Tables 4.2.6.8 and 6.1.1.4'
O O 0.0106 0.0060 'International Tables Vol C Tables 4.2.6.8 and 6.1.1.4'
F F 0.0171 0.0103 'International Tables Vol C Tables 4.2.6.8 and 6.1.1.4'
P P 0.1023 0.0942 'International Tables Vol C Tables 4.2.6.8 and 6.1.1.4'
Cu Cu 0.3201 1.2651 'International Tables Vol C Tables 4.2.6.8 and 6.1.1.4'
Cl Cl 0.1484 0.1585 'International Tables Vol C Tables 4.2.6.8 and 6.1.1.4'

loop_
_geom_angle_atom_site_label_1
_geom_angle_atom_site_label_2
_geom_angle_atom_site_label_3
_geom_angle
_geom_angle_site_symmetry_1
_geom_angle_site_symmetry_3
_geom_angle_publ_flag
N1 Cu1 N36 84.47(11) . . ?
N1 Cu1 N26 84.41(12) . . ?
N36 Cu1 N26 168.87(12) . . ?
N1 Cu1 Cl1 179.87(9) . . ?
N36 Cu1 Cl1 95.45(8) . . ?
N26 Cu1 Cl1 95.67(9) . . ?
N1 Cu1 N46 86.95(11) . . ?
N36 Cu1 N46 90.22(11) . . ?
N26 Cu1 N46 89.21(11) . . ?
Cl1 Cu1 N46 93.15(8) . . ?
N1 Cu1 N16 87.41(11) . . ?
N36 Cu1 N16 90.35(11) . . ?
N26 Cu1 N16 89.12(11) . . ?
Cl1 Cu1 N16 92.49(8) . . ?
N46 Cu1 N16 174.25(11) . . ?
N3 P1 O1 105.53(16) . . ?
N3 P1 O2 113.84(16) . . ?
O1 P1 O2 99.97(15) . . ?
N3 P1 N1 116.92(16) . . ?
O1 P1 N1 112.75(15) . . ?
O2 P1 N1 106.63(14) . . ?
N2 P2 O4 106.65(16) . . ?
N2 P2 O3 111.93(16) . . ?
O4 P2 O3 100.72(15) . . ?
N2 P2 N1 116.31(16) . . ?
O4 P2 N1 113.93(15) . . ?
O3 P2 N1 106.28(14) . . ?
O5 P3 N2 110.09(16) . . ?
O5 P3 N3 111.14(17) . . ?
N2 P3 N3 118.04(16) . . ?
O5 P3 O6 94.33(13) . . ?
N2 P3 O6 110.81(16) . . ?
N3 P3 O6 109.89(16) . . ?
P1 N1 P2 122.93(17) . . ?
P1 N1 Cu1 118.94(16) . . ?
P2 N1 Cu1 118.12(15) . . ?
P2 N2 P3 121.2(2) . . ?
P1 N3 P3 122.2(2) . . ?
C11 O1 P1 125.3(2) . . ?
C21 O2 P1 128.2(2) . . ?
C31 O3 P2 126.2(2) . . ?
C41 O4 P2 126.7(2) . . ?
C51 O5 P3 125.0(2) . . ?
C61 O6 P3 121.1(2) . . ?
C11 N16 C15 115.5(3) . . ?
C11 N16 Cu1 127.9(2) . . ?
C15 N16 Cu1 116.5(3) . . ?
C21 N26 C25 115.5(3) . . ?
C21 N26 Cu1 125.4(3) . . ?
C25 N26 Cu1 118.3(3) . . ?
C31 N36 C35 115.9(3) . . ?
C31 N36 Cu1 124.4(2) . . ?
C35 N36 Cu1 118.0(3) . . ?
C41 N46 C45 115.1(3) . . ?
C41 N46 Cu1 129.1(3) . . ?
C45 N46 Cu1 115.5(3) . . ?
C51 N56 C55 115.8(4) . . ?
C61 N66 C65 116.1(3) . . ?
N16 C11 C12 126.4(4) . . ?
N16 C11 O1 117.5(3) . . ?
C12 C11 O1 116.0(3) . . ?
C11 C12 C13 116.7(4) . . ?
C11 C12 H12 121.6 . . ?
C13 C12 H12 121.6 . . ?
C14 C13 C12 119.4(4) . . ?
C14 C13 H13 120.3 . . ?
C12 C13 H13 120.3 . . ?
C13 C14 C15 118.8(4) . . ?
C13 C14 H14 120.6 . . ?
C15 C14 H14 120.6 . . ?
N16 C15 C14 123.1(4) . . ?
N16 C15 H15 118.5 . . ?
C14 C15 H15 118.5 . . ?
N26 C21 O2 118.7(3) . . ?
N26 C21 C22 124.7(4) . . ?
O2 C21 C22 116.4(3) . . ?
C23 C22 C21 118.2(4) . . ?
C23 C22 H22 120.9 . . ?
C21 C22 H22 120.9 . . ?
C22 C23 C24 118.8(4) . . ?
C22 C23 H23 120.6 . . ?
C24 C23 H23 120.6 . . ?
C25 C24 C23 119.2(4) . . ?
C25 C24 H24 120.4 . . ?
C23 C24 H24 120.4 . . ?
N26 C25 C24 123.6(4) . . ?
N26 C25 H25 118.2 . . ?
C24 C25 H25 118.2 . . ?
N36 C31 C32 124.9(3) . . ?
N36 C31 O3 118.5(3) . . ?
C32 C31 O3 116.5(3) . . ?
C31 C32 C33 117.8(4) . . ?
C31 C32 H32 121.1 . . ?
C33 C32 H32 121.1 . . ?
C34 C33 C32 119.1(4) . . ?
C34 C33 H33 120.4 . . ?
C32 C33 H33 120.4 . . ?
C33 C34 C35 119.0(4) . . ?
C33 C34 H34 120.5 . . ?
C35 C34 H34 120.5 . . ?
N36 C35 C34 123.2(4) . . ?
N36 C35 H35 118.4 . . ?
C34 C35 H35 118.4 . . ?
N46 C41 C42 126.4(4) . . ?
N46 C41 O4 117.6(3) . . ?
C42 C41 O4 116.0(3) . . ?
C41 C42 C43 116.8(4) . . ?
C41 C42 H42 121.6 . . ?
C43 C42 H42 121.6 . . ?
C42 C43 C44 119.2(4) . . ?
C42 C43 H43 120.4 . . ?
C44 C43 H43 120.4 . . ?
C45 C44 C43 118.8(4) . . ?
C45 C44 H44 120.6 . . ?
C43 C44 H44 120.6 . . ?
C44 C45 N46 123.7(4) . . ?
C44 C45 H45 118.1 . . ?
N46 C45 H45 118.1 . . ?
N56 C51 C52 126.0(4) . . ?
N56 C51 O5 118.0(4) . . ?
C52 C51 O5 115.9(4) . . ?
C53 C52 C51 116.7(5) . . ?
C53 C52 H52 121.7 . . ?
C51 C52 H52 121.7 . . ?
C52 C53 C54 118.8(5) . . ?
C52 C53 H53 120.6 . . ?
C54 C53 H53 120.6 . . ?
C55 C54 C53 118.7(5) . . ?
C55 C54 H54 120.6 . . ?
C53 C54 H54 120.6 . . ?
N56 C55 C54 123.9(5) . . ?
N56 C55 H55 118.0 . . ?
C54 C55 H55 118.0 . . ?
N66 C61 C62 125.7(4) . . ?
N66 C61 O6 117.5(3) . . ?
C62 C61 O6 116.8(3) . . ?
C63 C62 C61 116.8(4) . . ?
C63 C62 H62 121.6 . . ?
C61 C62 H62 121.6 . . ?
C62 C63 C64 119.4(4) . . ?
C62 C63 H63 120.3 . . ?
C64 C63 H63 120.3 . . ?
C65 C64 C63 118.6(4) . . ?
C65 C64 H64 120.7 . . ?
C63 C64 H64 120.7 . . ?
N66 C65 C64 123.5(4) . . ?
N66 C65 H65 118.3 . . ?
C64 C65 H65 118.3 . . ?
F13 P4 F14 90.35(14) . . ?
F13 P4 F15 90.28(15) . . ?
F14 P4 F15 90.44(12) . . ?
F13 P4 F12 90.31(15) . . ?
F14 P4 F12 90.02(13) . . ?
F15 P4 F12 179.25(16) . . ?
F13 P4 F16 90.08(14) . . ?
F14 P4 F16 179.57(17) . . ?
F15 P4 F16 89.49(12) . . ?
F12 P4 F16 90.05(12) . . ?
F13 P4 F11 179.79(15) . . ?
F14 P4 F11 89.75(14) . . ?
F15 P4 F11 89.91(15) . . ?
F12 P4 F11 89.50(15) . . ?
F16 P4 F11 89.82(13) . . ?
Cl11 C100 Cl10 110.8(3) . . ?
Cl11 C100 H10A 109.5 . . ?
Cl10 C100 H10A 109.5 . . ?
Cl11 C100 H10B 109.5 . . ?
Cl10 C100 H10B 109.5 . . ?
H10A C100 H10B 108.1 . . ?
Cl20 C200 Cl21 111.6(3) . . ?
Cl20 C200 H20A 109.3 . . ?
Cl21 C200 H20A 109.3 . . ?
Cl20 C200 H20B 109.3 . . ?
Cl21 C200 H20B 109.3 . . ?
H20A C200 H20B 108.0 . . ?

loop_
_geom_bond_atom_site_label_1
_geom_bond_atom_site_label_2
_geom_bond_distance
_geom_bond_site_symmetry_2
_geom_bond_publ_flag
Cu1 N1 1.993(3) . ?
Cu1 N36 2.124(3) . ?
Cu1 N26 2.140(3) . ?
Cu1 Cl1 2.2281(9) . ?
Cu1 N46 2.467(3) . ?
Cu1 N16 2.482(3) . ?
P1 N3 1.550(3) . ?
P1 O1 1.580(3) . ?
P1 O2 1.584(3) . ?
P1 N1 1.597(3) . ?
P2 N2 1.566(3) . ?
P2 O4 1.574(3) . ?
P2 O3 1.585(3) . ?
P2 N1 1.601(3) . ?
P3 O5 1.575(3) . ?
P3 N2 1.581(3) . ?
P3 N3 1.589(3) . ?
P3 O6 1.591(3) . ?
O1 C11 1.397(4) . ?
O2 C21 1.385(4) . ?
O3 C31 1.388(4) . ?
O4 C41 1.388(4) . ?
O5 C51 1.386(5) . ?
O6 C61 1.393(4) . ?
N16 C11 1.311(5) . ?
N16 C15 1.353(5) . ?
N26 C21 1.334(5) . ?
N26 C25 1.364(5) . ?
N36 C31 1.334(5) . ?
N36 C35 1.348(5) . ?
N46 C41 1.312(5) . ?
N46 C45 1.364(5) . ?
N56 C51 1.308(5) . ?
N56 C55 1.345(6) . ?
N66 C61 1.313(4) . ?
N66 C65 1.349(5) . ?
C11 C12 1.371(5) . ?
C12 C13 1.377(6) . ?
C12 H12 0.9400 . ?
C13 C14 1.374(6) . ?
C13 H13 0.9400 . ?
C14 C15 1.374(5) . ?
C14 H14 0.9400 . ?
C15 H15 0.9400 . ?
C21 C22 1.386(5) . ?
C22 C23 1.376(6) . ?
C22 H22 0.9400 . ?
C23 C24 1.383(7) . ?
C23 H23 0.9400 . ?
C24 C25 1.369(6) . ?
C24 H24 0.9400 . ?
C25 H25 0.9400 . ?
C31 C32 1.372(5) . ?
C32 C33 1.381(6) . ?
C32 H32 0.9400 . ?
C33 C34 1.368(6) . ?
C33 H33 0.9400 . ?
C34 C35 1.377(6) . ?
C34 H34 0.9400 . ?
C35 H35 0.9400 . ?
C41 C42 1.376(5) . ?
C42 C43 1.377(6) . ?
C42 H42 0.9400 . ?
C43 C44 1.387(6) . ?
C43 H43 0.9400 . ?
C44 C45 1.353(6) . ?
C44 H44 0.9400 . ?
C45 H45 0.9400 . ?
C51 C52 1.383(6) . ?
C52 C53 1.378(6) . ?
C52 H52 0.9400 . ?
C53 C54 1.391(8) . ?
C53 H53 0.9400 . ?
C54 C55 1.356(8) . ?
C54 H54 0.9400 . ?
C55 H55 0.9400 . ?
C61 C62 1.385(5) . ?
C62 C63 1.375(6) . ?
C62 H62 0.9400 . ?
C63 C64 1.388(6) . ?
C63 H63 0.9400 . ?
C64 C65 1.365(6) . ?
C64 H64 0.9400 . ?
C65 H65 0.9400 . ?
P4 F13 1.588(2) . ?
P4 F14 1.589(2) . ?
P4 F15 1.596(2) . ?
P4 F12 1.600(2) . ?
P4 F16 1.600(2) . ?
P4 F11 1.614(3) . ?
C100 Cl11 1.756(5) . ?
C100 Cl10 1.757(5) . ?
C100 H10A 0.9800 . ?
C100 H10B 0.9800 . ?
C200 Cl20 1.742(7) . ?
C200 Cl21 1.749(6) . ?
C200 H20A 0.9800 . ?
C200 H20B 0.9800 . ?

loop_
_geom_torsion_atom_site_label_1
_geom_torsion_atom_site_label_2
_geom_torsion_atom_site_label_3
_geom_torsion_atom_site_label_4
_geom_torsion
_geom_torsion_site_symmetry_1
_geom_torsion_site_symmetry_2
_geom_torsion_site_symmetry_3
_geom_torsion_site_symmetry_4
_geom_torsion_publ_flag
N3 P1 N1 P2 -1.4(3) . . . . ?
O1 P1 N1 P2 121.2(2) . . . . ?
O2 P1 N1 P2 -130.0(2) . . . . ?
N3 P1 N1 Cu1 177.42(17) . . . . ?
O1 P1 N1 Cu1 -60.0(2) . . . . ?
O2 P1 N1 Cu1 48.7(2) . . . . ?
N2 P2 N1 P1 -6.9(3) . . . . ?
O4 P2 N1 P1 117.7(2) . . . . ?
O3 P2 N1 P1 -132.3(2) . . . . ?
N2 P2 N1 Cu1 174.25(16) . . . . ?
O4 P2 N1 Cu1 -61.1(2) . . . . ?
O3 P2 N1 Cu1 48.9(2) . . . . ?
N36 Cu1 N1 P1 120.96(19) . . . . ?
N26 Cu1 N1 P1 -59.02(18) . . . . ?
Cl1 Cu1 N1 P1 69(84) . . . . ?
N46 Cu1 N1 P1 -148.52(18) . . . . ?
N16 Cu1 N1 P1 30.36(18) . . . . ?
N36 Cu1 N1 P2 -60.18(18) . . . . ?
N26 Cu1 N1 P2 119.84(18) . . . . ?
Cl1 Cu1 N1 P2 -112(92) . . . . ?
N46 Cu1 N1 P2 30.33(18) . . . . ?
N16 Cu1 N1 P2 -150.79(18) . . . . ?
O4 P2 N2 P3 -111.4(2) . . . . ?
O3 P2 N2 P3 139.3(2) . . . . ?
N1 P2 N2 P3 16.9(3) . . . . ?
O5 P3 N2 P2 -147.4(2) . . . . ?
N3 P3 N2 P2 -18.4(3) . . . . ?
O6 P3 N2 P2 109.6(2) . . . . ?
O1 P1 N3 P3 -126.1(2) . . . . ?
O2 P1 N3 P3 125.3(2) . . . . ?
N1 P1 N3 P3 0.1(3) . . . . ?
O5 P3 N3 P1 137.9(2) . . . . ?
N2 P3 N3 P1 9.4(3) . . . . ?
O6 P3 N3 P1 -119.0(2) . . . . ?
N3 P1 O1 C11 -164.7(3) . . . . ?
O2 P1 O1 C11 -46.4(3) . . . . ?
N1 P1 O1 C11 66.5(3) . . . . ?
N3 P1 O2 C21 -117.7(3) . . . . ?
O1 P1 O2 C21 130.3(3) . . . . ?
N1 P1 O2 C21 12.8(3) . . . . ?
N2 P2 O3 C31 -112.6(3) . . . . ?
O4 P2 O3 C31 134.4(3) . . . . ?
N1 P2 O3 C31 15.4(3) . . . . ?
N2 P2 O4 C41 -169.5(3) . . . . ?
O3 P2 O4 C41 -52.5(3) . . . . ?
N1 P2 O4 C41 60.8(3) . . . . ?
N2 P3 O5 C51 52.3(4) . . . . ?
N3 P3 O5 C51 -80.4(4) . . . . ?
O6 P3 O5 C51 166.4(3) . . . . ?
O5 P3 O6 C61 -174.1(3) . . . . ?
N2 P3 O6 C61 -60.7(3) . . . . ?
N3 P3 O6 C61 71.5(3) . . . . ?
N1 Cu1 N16 C11 -6.5(3) . . . . ?
N36 Cu1 N16 C11 -90.9(3) . . . . ?
N26 Cu1 N16 C11 78.0(3) . . . . ?
Cl1 Cu1 N16 C11 173.6(3) . . . . ?
N46 Cu1 N16 C11 4.8(13) . . . . ?
N1 Cu1 N16 C15 177.4(3) . . . . ?
N36 Cu1 N16 C15 92.9(3) . . . . ?
N26 Cu1 N16 C15 -98.2(3) . . . . ?
Cl1 Cu1 N16 C15 -2.6(3) . . . . ?
N46 Cu1 N16 C15 -171.4(10) . . . . ?
N1 Cu1 N26 C21 27.5(3) . . . . ?
N36 Cu1 N26 C21 27.4(8) . . . . ?
Cl1 Cu1 N26 C21 -152.4(3) . . . . ?
N46 Cu1 N26 C21 114.5(3) . . . . ?
N16 Cu1 N26 C21 -60.0(3) . . . . ?
N1 Cu1 N26 C25 -141.5(3) . . . . ?
N36 Cu1 N26 C25 -141.6(5) . . . . ?
Cl1 Cu1 N26 C25 38.6(3) . . . . ?
N46 Cu1 N26 C25 -54.5(3) . . . . ?
N16 Cu1 N26 C25 131.0(3) . . . . ?
N1 Cu1 N36 C31 26.0(3) . . . . ?
N26 Cu1 N36 C31 26.1(8) . . . . ?
Cl1 Cu1 N36 C31 -154.1(3) . . . . ?
N46 Cu1 N36 C31 -60.9(3) . . . . ?
N16 Cu1 N36 C31 113.4(3) . . . . ?
N1 Cu1 N36 C35 -138.8(3) . . . . ?
N26 Cu1 N36 C35 -138.7(6) . . . . ?
Cl1 Cu1 N36 C35 41.1(3) . . . . ?
N46 Cu1 N36 C35 134.3(3) . . . . ?
N16 Cu1 N36 C35 -51.4(3) . . . . ?
N1 Cu1 N46 C41 0.7(3) . . . . ?
N36 Cu1 N46 C41 85.1(3) . . . . ?
N26 Cu1 N46 C41 -83.7(4) . . . . ?
Cl1 Cu1 N46 C41 -179.4(3) . . . . ?
N16 Cu1 N46 C41 -10.6(14) . . . . ?
N1 Cu1 N46 C45 175.0(3) . . . . ?
N36 Cu1 N46 C45 -100.5(3) . . . . ?
N26 Cu1 N46 C45 90.6(3) . . . . ?
Cl1 Cu1 N46 C45 -5.1(3) . . . . ?
N16 Cu1 N46 C45 163.7(10) . . . . ?
C15 N16 C11 C12 3.0(6) . . . . ?
Cu1 N16 C11 C12 -173.2(3) . . . . ?
C15 N16 C11 O1 -174.8(3) . . . . ?
Cu1 N16 C11 O1 9.0(5) . . . . ?
P1 O1 C11 N16 -38.4(5) . . . . ?
P1 O1 C11 C12 143.6(3) . . . . ?
N16 C11 C12 C13 -2.5(6) . . . . ?
O1 C11 C12 C13 175.3(3) . . . . ?
C11 C12 C13 C14 -0.1(6) . . . . ?
C12 C13 C14 C15 1.8(6) . . . . ?
C11 N16 C15 C14 -1.1(6) . . . . ?
Cu1 N16 C15 C14 175.6(3) . . . . ?
C13 C14 C15 N16 -1.2(7) . . . . ?
C25 N26 C21 O2 -174.5(3) . . . . ?
Cu1 N26 C21 O2 16.2(5) . . . . ?
C25 N26 C21 C22 2.0(5) . . . . ?
Cu1 N26 C21 C22 -167.3(3) . . . . ?
P1 O2 C21 N26 -46.7(5) . . . . ?
P1 O2 C21 C22 136.5(3) . . . . ?
N26 C21 C22 C23 -2.0(6) . . . . ?
O2 C21 C22 C23 174.6(4) . . . . ?
C21 C22 C23 C24 1.1(6) . . . . ?
C22 C23 C24 C25 -0.5(7) . . . . ?
C21 N26 C25 C24 -1.3(6) . . . . ?
Cu1 N26 C25 C24 168.8(3) . . . . ?
C23 C24 C25 N26 0.6(7) . . . . ?
C35 N36 C31 C32 2.0(6) . . . . ?
Cu1 N36 C31 C32 -163.1(3) . . . . ?
C35 N36 C31 O3 -173.5(3) . . . . ?
Cu1 N36 C31 O3 21.4(5) . . . . ?
P2 O3 C31 N36 -52.9(4) . . . . ?
P2 O3 C31 C32 131.3(3) . . . . ?
N36 C31 C32 C33 -2.1(6) . . . . ?
O3 C31 C32 C33 173.4(3) . . . . ?
C31 C32 C33 C34 0.3(6) . . . . ?
C32 C33 C34 C35 1.4(7) . . . . ?
C31 N36 C35 C34 -0.1(6) . . . . ?
Cu1 N36 C35 C34 166.0(3) . . . . ?
C33 C34 C35 N36 -1.6(7) . . . . ?
C45 N46 C41 C42 -1.0(6) . . . . ?
Cu1 N46 C41 C42 173.3(3) . . . . ?
C45 N46 C41 O4 -179.2(3) . . . . ?
Cu1 N46 C41 O4 -4.9(5) . . . . ?
P2 O4 C41 N46 -24.7(5) . . . . ?
P2 O4 C41 C42 156.9(3) . . . . ?
N46 C41 C42 C43 0.0(7) . . . . ?
O4 C41 C42 C43 178.2(4) . . . . ?
C41 C42 C43 C44 0.1(7) . . . . ?
C42 C43 C44 C45 1.0(8) . . . . ?
C43 C44 C45 N46 -2.2(7) . . . . ?
C41 N46 C45 C44 2.1(6) . . . . ?
Cu1 N46 C45 C44 -173.0(3) . . . . ?
C55 N56 C51 C52 2.2(7) . . . . ?
C55 N56 C51 O5 -176.6(4) . . . . ?
P3 O5 C51 N56 12.8(6) . . . . ?
P3 O5 C51 C52 -166.1(3) . . . . ?
N56 C51 C52 C53 -1.8(7) . . . . ?
O5 C51 C52 C53 177.1(4) . . . . ?
C51 C52 C53 C54 -0.7(8) . . . . ?
C52 C53 C54 C55 2.6(9) . . . . ?
C51 N56 C55 C54 -0.1(8) . . . . ?
C53 C54 C55 N56 -2.3(9) . . . . ?
C65 N66 C61 C62 -1.4(7) . . . . ?
C65 N66 C61 O6 177.6(4) . . . . ?
P3 O6 C61 N66 -9.3(5) . . . . ?
P3 O6 C61 C62 169.8(3) . . . . ?
N66 C61 C62 C63 1.4(8) . . . . ?
O6 C61 C62 C63 -177.5(4) . . . . ?
C61 C62 C63 C64 -0.2(8) . . . . ?
C62 C63 C64 C65 -0.9(8) . . . . ?
C61 N66 C65 C64 0.1(7) . . . . ?
C63 C64 C65 N66 1.0(8) . . . . ?
